data_2019116
loop_
_publ_author_name
'Su, Bi-Yun'
'Wang, Jia-Xiang'
'Liu, Xiang'
'Li, Qian-Ding'

_publ_section_title
;
 3,4-Dimethyl-<i>N</i>-[1-(1<i>H</i>-pyrrol-2-yl)ethylidene]aniline and
 the 1-(1-thiophen-2-yl) analogue
;
_journal_issue 9
_journal_name_full 'Acta Crystallographica Section C'
_journal_page_first 1073
_journal_page_last 1076
_journal_paper_doi 10.1107/S0108270113022142
_journal_volume 69
_journal_year 2013
_chemical_formula_iupac 'C14 H15 N S'
_chemical_formula_moiety 'C14 H15 N S'
_chemical_formula_sum 'C14 H15 N S'
_chemical_formula_weight 229.33
_chemical_name_systematic
;
3,4-Dimethyl-<i>N</i>-[1-(1-thiophen-2-yl)ethylidene]aniline
;
_space_group_IT_number 15
_symmetry_cell_setting monoclinic
_symmetry_space_group_name_Hall '-C 2yc'
_symmetry_space_group_name_H-M 'C 1 2/c 1'
_atom_sites_solution_hydrogens geom
_atom_sites_solution_primary direct
_atom_sites_solution_secondary difmap
_audit_creation_method SHELXL-97
_cell_angle_alpha 90.00
_cell_angle_beta 94.474(3)
_cell_angle_gamma 90.00
_cell_formula_units_Z 8
_cell_length_a 11.1481(15)
_cell_length_b 13.1309(18)
_cell_length_c 17.839(2)
_cell_measurement_reflns_used 1387
_cell_measurement_temperature 296(2)
_cell_measurement_theta_max 20.75
_cell_measurement_theta_min 2.29
_cell_volume 2603.4(6)
_computing_cell_refinement '<i>SAINT</i> (Bruker,2008)'
_computing_data_collection '<i>APEX2</i> (Bruker,2008)'
_computing_data_reduction '<i>SAINT</i> (Bruker,2008)'
_computing_molecular_graphics '<i>SHELXTL</i> (Sheldrick, 2008)'
_computing_publication_material '<i>publCIF</i> (Westrip, 2010)'
_computing_structure_refinement '<i>SHELXL97</i> (Sheldrick, 2008)'
_computing_structure_solution '<i>SHELXS97</i> (Sheldrick, 2008)'
_diffrn_ambient_temperature 296(2)
_diffrn_measured_fraction_theta_full 0.997
_diffrn_measured_fraction_theta_max 0.997
_diffrn_measurement_device_type 'Bruker APEXII CCD'
_diffrn_measurement_method '\f and \w scans'
_diffrn_radiation_monochromator graphite
_diffrn_radiation_source 'fine-focus sealed tube'
_diffrn_radiation_type MoK\a
_diffrn_radiation_wavelength 0.71073
_diffrn_reflns_av_R_equivalents 0.0251
_diffrn_reflns_av_sigmaI/netI 0.0316
_diffrn_reflns_limit_h_max 9
_diffrn_reflns_limit_h_min -13
_diffrn_reflns_limit_k_max 15
_diffrn_reflns_limit_k_min -15
_diffrn_reflns_limit_l_max 21
_diffrn_reflns_limit_l_min -18
_diffrn_reflns_number 6337
_diffrn_reflns_theta_full 25.00
_diffrn_reflns_theta_max 25.03
_diffrn_reflns_theta_min 2.40
_exptl_absorpt_coefficient_mu 0.222
_exptl_absorpt_correction_T_max 0.9419
_exptl_absorpt_correction_T_min 0.9226
_exptl_absorpt_correction_type multi-scan
_exptl_absorpt_process_details '(<i>SADABS</i>; Bruker, 2008)'
_exptl_crystal_colour yellow
_exptl_crystal_density_diffrn 1.170
_exptl_crystal_density_method 'not measured'
_exptl_crystal_description block
_exptl_crystal_F_000 976
_exptl_crystal_size_max 0.37
_exptl_crystal_size_mid 0.30
_exptl_crystal_size_min 0.27
_refine_diff_density_max 0.156
_refine_diff_density_min -0.274
_refine_ls_extinction_method none
_refine_ls_goodness_of_fit_ref 1.072
_refine_ls_hydrogen_treatment constr
_refine_ls_matrix_type full
_refine_ls_number_parameters 148
_refine_ls_number_reflns 2292
_refine_ls_number_restraints 0
_refine_ls_restrained_S_all 1.072
_refine_ls_R_factor_all 0.0699
_refine_ls_R_factor_gt 0.0481
_refine_ls_shift/su_max 0.000
_refine_ls_shift/su_mean 0.000
_refine_ls_structure_factor_coef Fsqd
_refine_ls_weighting_details 'calc w=1/[\s^2^(Fo^2^)+(0.1000P)^2^+0.0000P] where P=(Fo^2^+2Fc^2^)/3'
_refine_ls_weighting_scheme calc
_refine_ls_wR_factor_gt 0.1455
_refine_ls_wR_factor_ref 0.1727
_reflns_number_gt 1563
_reflns_number_total 2292
_reflns_threshold_expression I>2sigma(I)
_cod_data_source_file cu3033.cif
_cod_data_source_block II
_cod_original_cell_volume 2603.3(6)
_cod_original_sg_symbol_H-M 'C 2/c'
_cod_database_code 2019116
_cod_database_fobs_code 2019116

loop_
_symmetry_equiv_pos_as_xyz
'x, y, z'
'-x, y, -z+1/2'
'x+1/2, y+1/2, z'
'-x+1/2, y+1/2, -z+1/2'
'-x, -y, -z'
'x, -y, z-1/2'
'-x+1/2, -y+1/2, -z'
'x+1/2, -y+1/2, z-1/2'

loop_
_atom_site_type_symbol
_atom_site_label
_atom_site_fract_x
_atom_site_fract_y
_atom_site_fract_z
_atom_site_U_iso_or_equiv
_atom_site_adp_type
_atom_site_calc_flag
_atom_site_refinement_flags
_atom_site_occupancy
_atom_site_symmetry_multiplicity
S S1 0.20232(6) 0.52375(5) 0.25492(4) 0.0871(4) Uani d . 1 1
N N1 0.37976(17) 0.62611(14) 0.35887(11) 0.0678(6) Uani d . 1 1
C C1 0.1665(3) 0.4120(2) 0.21001(16) 0.0882(8) Uani d . 1 1
H H1 0.0989 0.4036 0.1766 0.106 Uiso calc R 1 1
C C2 0.2455(3) 0.3381(2) 0.22768(16) 0.0825(8) Uani d . 1 1
H H2 0.2389 0.2726 0.2079 0.099 Uiso calc R 1 1
C C3 0.3407(2) 0.36991(19) 0.27980(14) 0.0727(7) Uani d . 1 1
H H3 0.4031 0.3277 0.2983 0.087 Uiso calc R 1 1
C C4 0.3299(2) 0.47154(17) 0.29997(12) 0.0603(6) Uani d . 1 1
C C5 0.40930(19) 0.53363(16) 0.35088(12) 0.0550(5) Uani d . 1 1
C C6 0.5174(2) 0.48288(19) 0.38900(16) 0.0786(8) Uani d . 1 1
H H6A 0.5516 0.5258 0.4287 0.118 Uiso calc R 1 1
H H6B 0.5759 0.4713 0.3532 0.118 Uiso calc R 1 1
H H6C 0.4943 0.4189 0.4096 0.118 Uiso calc R 1 1
C C7 0.4550(2) 0.69472(16) 0.40323(14) 0.0617(6) Uani d . 1 1
C C8 0.5569(2) 0.7354(2) 0.37574(15) 0.0752(7) Uani d . 1 1
H H8 0.5809 0.7141 0.3295 0.090 Uiso calc R 1 1
C C9 0.6228(2) 0.8075(2) 0.41679(16) 0.0823(8) Uani d . 1 1
H H9 0.6915 0.8338 0.3977 0.099 Uiso calc R 1 1
C C10 0.5907(2) 0.84183(19) 0.48493(16) 0.0737(7) Uani d . 1 1
C C11 0.4879(2) 0.80154(18) 0.51412(14) 0.0695(7) Uani d . 1 1
C C12 0.4204(2) 0.72907(19) 0.47157(14) 0.0679(6) Uani d . 1 1
H H12 0.3506 0.7034 0.4897 0.082 Uiso calc R 1 1
C C13 0.6665(3) 0.9214(2) 0.5284(2) 0.1071(10) Uani d . 1 1
H H13A 0.7326 0.9407 0.5000 0.161 Uiso calc R 1 1
H H13B 0.6969 0.8936 0.5759 0.161 Uiso calc R 1 1
H H13C 0.6180 0.9801 0.5367 0.161 Uiso calc R 1 1
C C14 0.4467(3) 0.8354(3) 0.58840(17) 0.1086(10) Uani d . 1 1
H H14A 0.5100 0.8246 0.6272 0.163 Uiso calc R 1 1
H H14B 0.3771 0.7968 0.5995 0.163 Uiso calc R 1 1
H H14C 0.4265 0.9065 0.5859 0.163 Uiso calc R 1 1

loop_
_atom_site_aniso_label
_atom_site_aniso_U_11
_atom_site_aniso_U_22
_atom_site_aniso_U_33
_atom_site_aniso_U_12
_atom_site_aniso_U_13
_atom_site_aniso_U_23
S1 0.0852(6) 0.0742(5) 0.0967(6) -0.0026(3) -0.0258(4) -0.0070(3)
N1 0.0632(12) 0.0535(11) 0.0835(14) -0.0011(9) -0.0147(10) -0.0011(9)
C1 0.0889(19) 0.088(2) 0.0851(19) -0.0266(17) -0.0115(15) -0.0106(15)
C2 0.0938(19) 0.0722(17) 0.0827(18) -0.0243(16) 0.0137(15) -0.0162(14)
C3 0.0752(16) 0.0666(15) 0.0780(16) -0.0088(13) 0.0165(14) -0.0089(12)
C4 0.0634(14) 0.0582(14) 0.0597(14) -0.0064(11) 0.0063(11) 0.0008(10)
C5 0.0577(13) 0.0536(13) 0.0539(12) -0.0018(10) 0.0051(10) 0.0051(9)
C6 0.0801(17) 0.0683(16) 0.0846(18) 0.0146(13) -0.0117(14) -0.0058(13)
C7 0.0606(13) 0.0497(12) 0.0720(15) 0.0041(10) -0.0134(11) 0.0034(11)
C8 0.0727(16) 0.0726(16) 0.0799(16) -0.0064(13) 0.0037(13) -0.0033(13)
C9 0.0722(16) 0.0807(18) 0.094(2) -0.0173(14) 0.0038(15) -0.0009(15)
C10 0.0702(16) 0.0661(15) 0.0812(18) 0.0008(12) -0.0180(14) 0.0057(13)
C11 0.0748(16) 0.0634(14) 0.0677(15) 0.0129(12) -0.0110(13) 0.0021(11)
C12 0.0620(14) 0.0647(14) 0.0752(16) 0.0027(11) -0.0063(12) 0.0112(12)
C13 0.108(2) 0.087(2) 0.120(2) -0.0198(18) -0.0307(19) -0.0155(17)
C14 0.124(3) 0.120(3) 0.081(2) 0.008(2) 0.0015(18) -0.0136(18)

loop_
_atom_type_symbol
_atom_type_description
_atom_type_scat_dispersion_real
_atom_type_scat_dispersion_imag
_atom_type_scat_source
C C 0.0033 0.0016 'International Tables Vol C Tables 4.2.6.8 and 6.1.1.4'
H H 0.0000 0.0000 'International Tables Vol C Tables 4.2.6.8 and 6.1.1.4'
N N 0.0061 0.0033 'International Tables Vol C Tables 4.2.6.8 and 6.1.1.4'
S S 0.1246 0.1234 'International Tables Vol C Tables 4.2.6.8 and 6.1.1.4'

loop_
_geom_angle_atom_site_label_1
_geom_angle_atom_site_label_2
_geom_angle_atom_site_label_3
_geom_angle
_geom_angle_publ_flag
C1 S1 C4 91.79(14) y
C5 N1 C7 121.31(19) ?
C2 C1 S1 112.9(2) y
C2 C1 H1 123.5 ?
S1 C1 H1 123.5 ?
C1 C2 C3 112.8(2) y
C1 C2 H2 123.6 ?
C3 C2 H2 123.6 ?
C4 C3 C2 112.1(2) y
C4 C3 H3 123.9 ?
C2 C3 H3 123.9 ?
C3 C4 C5 129.4(2) y
C3 C4 S1 110.30(18) y
C5 C4 S1 120.34(17) y
N1 C5 C4 116.9(2) y
N1 C5 C6 125.7(2) ?
C4 C5 C6 117.4(2) ?
C5 C6 H6A 109.5 ?
C5 C6 H6B 109.5 ?
H6A C6 H6B 109.5 ?
C5 C6 H6C 109.5 ?
H6A C6 H6C 109.5 ?
H6B C6 H6C 109.5 ?
C8 C7 C12 118.8(2) ?
C8 C7 N1 120.8(2) ?
C12 C7 N1 120.2(2) ?
C9 C8 C7 119.9(2) ?
C9 C8 H8 120.1 ?
C7 C8 H8 120.1 ?
C10 C9 C8 122.3(2) ?
C10 C9 H9 118.9 ?
C8 C9 H9 118.9 ?
C9 C10 C11 118.9(2) ?
C9 C10 C13 120.4(3) ?
C11 C10 C13 120.7(3) ?
C10 C11 C12 118.5(2) ?
C10 C11 C14 122.1(3) ?
C12 C11 C14 119.4(3) ?
C7 C12 C11 121.7(2) ?
C7 C12 H12 119.2 ?
C11 C12 H12 119.2 ?
C10 C13 H13A 109.5 ?
C10 C13 H13B 109.5 ?
H13A C13 H13B 109.5 ?
C10 C13 H13C 109.5 ?
H13A C13 H13C 109.5 ?
H13B C13 H13C 109.5 ?
C11 C14 H14A 109.5 ?
C11 C14 H14B 109.5 ?
H14A C14 H14B 109.5 ?
C11 C14 H14C 109.5 ?
H14A C14 H14C 109.5 ?
H14B C14 H14C 109.5 ?

loop_
_geom_bond_atom_site_label_1
_geom_bond_atom_site_label_2
_geom_bond_distance
_geom_bond_publ_flag
S1 C1 1.704(3) y
S1 C4 1.720(2) y
N1 C5 1.269(3) y
N1 C7 1.428(3) y
C1 C2 1.331(4) y
C1 H1 0.9300 ?
C2 C3 1.418(4) y
C2 H2 0.9300 ?
C3 C4 1.390(3) y
C3 H3 0.9300 ?
C4 C5 1.466(3) y
C5 C6 1.494(3) ?
C6 H6A 0.9600 ?
C6 H6B 0.9600 ?
C6 H6C 0.9600 ?
C7 C8 1.379(3) ?
C7 C12 1.383(3) ?
C8 C9 1.374(3) ?
C8 H8 0.9300 ?
C9 C10 1.370(4) ?
C9 H9 0.9300 ?
C10 C11 1.399(4) ?
C10 C13 1.518(4) ?
C11 C12 1.399(3) ?
C11 C14 1.503(4) ?
C12 H12 0.9300 ?
C13 H13A 0.9600 ?
C13 H13B 0.9600 ?
C13 H13C 0.9600 ?
C14 H14A 0.9600 ?
C14 H14B 0.9600 ?
C14 H14C 0.9600 ?

loop_
_geom_hbond_atom_site_label_D
_geom_hbond_atom_site_label_H
_geom_hbond_atom_site_label_A
_geom_hbond_site_symmetry_A
_geom_hbond_distance_DH
_geom_hbond_distance_HA
_geom_hbond_distance_DA
_geom_hbond_angle_DHA
C2 H2 N1 4_545 0.93 2.57 3.428(3) 152.7

loop_
_geom_torsion_atom_site_label_1
_geom_torsion_atom_site_label_2
_geom_torsion_atom_site_label_3
_geom_torsion_atom_site_label_4
_geom_torsion
_geom_torsion_publ_flag
C4 S1 C1 C2 0.3(2) ?
S1 C1 C2 C3 0.1(3) ?
C1 C2 C3 C4 -0.5(3) ?
C2 C3 C4 C5 -179.0(2) ?
C2 C3 C4 S1 0.7(3) ?
C1 S1 C4 C3 -0.52(19) ?
C1 S1 C4 C5 179.16(19) ?
C7 N1 C5 C4 -175.8(2) ?
C7 N1 C5 C6 4.4(4) ?
C3 C4 C5 N1 178.9(2) ?
S1 C4 C5 N1 -0.7(3) y
C3 C4 C5 C6 -1.3(3) ?
S1 C4 C5 C6 179.07(17) ?
C5 N1 C7 C8 77.1(3) y
C5 N1 C7 C12 -109.2(3) ?
C12 C7 C8 C9 1.0(4) ?
N1 C7 C8 C9 174.8(2) ?
C7 C8 C9 C10 -0.4(4) ?
C8 C9 C10 C11 0.6(4) ?
C8 C9 C10 C13 179.8(2) ?
C9 C10 C11 C12 -1.4(3) ?
C13 C10 C11 C12 179.4(2) ?
C9 C10 C11 C14 -179.9(2) ?
C13 C10 C11 C14 0.9(4) ?
C8 C7 C12 C11 -1.8(3) ?
N1 C7 C12 C11 -175.6(2) ?
C10 C11 C12 C7 2.0(3) ?
C14 C11 C12 C7 -179.4(2) ?
